data_7005170
loop_
_publ_author_name
'Heathcote, Robert'
'Howell, James A. S.'
'Jennings, Nicola'
'Cartlidge, David'
'Cobden, Lisa'
'Coles, Simon'
'Hursthouse, Michael'

_publ_section_title
;
 Gold(I)-isocyanide and gold(I)-carbene complexes as substrates for the
 laser decoration of gold onto ceramic surfaces.
;
_journal_issue 13
_journal_name_full 'Dalton transactions (Cambridge, England : 2003)'
_journal_page_first 1309
_journal_page_last 1315
_journal_paper_doi 10.1039/b617347k
_journal_year 2007
_chemical_formula_sum 'C14 H28 Au2 N6 S2'
_chemical_formula_weight 738.48
_chemical_name_systematic
;
?
;
_space_group_IT_number 14
_symmetry_cell_setting monoclinic
_symmetry_space_group_name_Hall '-P 2yn'
_symmetry_space_group_name_H-M 'P 1 21/n 1'
_atom_sites_solution_hydrogens geom
_atom_sites_solution_primary direct
_atom_sites_solution_secondary difmap
_audit_creation_method SHELXL-97
_cell_angle_alpha 90.00
_cell_angle_beta 96.569(5)
_cell_angle_gamma 90.00
_cell_formula_units_Z 2
_cell_length_a 7.1104(6)
_cell_length_b 7.5366(6)
_cell_length_c 19.7004(15)
_cell_measurement_reflns_used 6917
_cell_measurement_temperature 150(2)
_cell_measurement_theta_max 27.48
_cell_measurement_theta_min 2.91
_cell_volume 1048.78(15)
_computing_cell_refinement 'DENZO (Otwinowski & Minor, 1997) & COLLECT (Hooft, 1998)'
_computing_data_collection 'COLLECT (Hooft, 1998)'
_computing_data_reduction 'DENZO (Otwinowski & Minor, 1997) & COLLECT (Hooft, 1998)'
_computing_molecular_graphics 'SCHAKAL (Keller, 1989)'
_computing_publication_material 'Microsoft Word 2004'
_computing_structure_refinement 'SHELXL-97 (Sheldrick, 1997)'
_computing_structure_solution 'SHELXS-97 (Sheldrick, 1997)'
_diffrn_ambient_temperature 150(2)
_diffrn_detector_area_resol_mean 9.091
_diffrn_measured_fraction_theta_full 0.883
_diffrn_measured_fraction_theta_max 0.883
_diffrn_measurement_device_type 'Nonius KappaCCD'
_diffrn_measurement_method '\f & \w scans'
_diffrn_radiation_monochromator graphite
_diffrn_radiation_source 'Nonius FR591 rotating anode'
_diffrn_radiation_type MoK\a
_diffrn_radiation_wavelength 0.71073
_diffrn_reflns_av_R_equivalents 0.0661
_diffrn_reflns_av_sigmaI/netI 0.1048
_diffrn_reflns_limit_h_max 6
_diffrn_reflns_limit_h_min -7
_diffrn_reflns_limit_k_max 8
_diffrn_reflns_limit_k_min -8
_diffrn_reflns_limit_l_max 23
_diffrn_reflns_limit_l_min -23
_diffrn_reflns_number 3311
_diffrn_reflns_theta_full 25.02
_diffrn_reflns_theta_max 25.02
_diffrn_reflns_theta_min 3.41
_diffrn_standards_decay_% 0
_diffrn_standards_interval_count 0
_diffrn_standards_interval_time 0
_diffrn_standards_number 0
_exptl_absorpt_coefficient_mu 14.180
_exptl_absorpt_correction_T_max 0.6757
_exptl_absorpt_correction_T_min 0.2249
_exptl_absorpt_correction_type multi-scan
_exptl_absorpt_process_details 'SORTAV (Blessing, 1997)'
_exptl_crystal_colour colourless
_exptl_crystal_density_diffrn 2.338
_exptl_crystal_density_method 'not measured'
_exptl_crystal_description needle
_exptl_crystal_F_000 688
_exptl_crystal_size_max 0.15
_exptl_crystal_size_mid 0.03
_exptl_crystal_size_min 0.03
_refine_diff_density_max 2.154
_refine_diff_density_min -2.083
_refine_diff_density_rms 0.285
_refine_ls_extinction_method none
_refine_ls_goodness_of_fit_ref 0.997
_refine_ls_hydrogen_treatment constr
_refine_ls_matrix_type full
_refine_ls_number_parameters 109
_refine_ls_number_reflns 1635
_refine_ls_number_restraints 0
_refine_ls_restrained_S_all 0.997
_refine_ls_R_factor_all 0.0702
_refine_ls_R_factor_gt 0.0469
_refine_ls_shift/su_max 0.000
_refine_ls_shift/su_mean 0.000
_refine_ls_structure_factor_coef Fsqd
_refine_ls_weighting_details 'calc w=1/[\s^2^(Fo^2^)+(0.0281P)^2^+0.0000P] where P=(Fo^2^+2Fc^2^)/3'
_refine_ls_weighting_scheme calc
_refine_ls_wR_factor_gt 0.1021
_refine_ls_wR_factor_ref 0.1124
_reflns_number_gt 1213
_reflns_number_total 1635
_reflns_threshold_expression >2sigma(I)
_cod_data_source_file b617347k.txt
_cod_data_source_block compound7
_cod_depositor_comments
;
The following automatic conversions were performed:
'_symmetry_cell_setting' value 'Monoclinic' changed to 'monoclinic'
according to '/home/saulius/struct/CIF-dictionaries/cif_core.dic'
dictionary named 'cif_core.dic' version 2.4.1 from 2010-06-29.

Automatic conversion script
Id: cif_fix_enum 1527 2010-12-29 10:47:43Z saulius 
;
_cod_original_sg_symbol_H-M P2~1~/n
_cod_database_code 7005170

loop_
_symmetry_equiv_pos_as_xyz
'x, y, z'
'-x+1/2, y+1/2, -z+1/2'
'-x, -y, -z'
'x-1/2, -y-1/2, z-1/2'

loop_
_atom_site_label
_atom_site_type_symbol
_atom_site_fract_x
_atom_site_fract_y
_atom_site_fract_z
_atom_site_U_iso_or_equiv
_atom_site_adp_type
_atom_site_occupancy
_atom_site_symmetry_multiplicity
_atom_site_calc_flag
_atom_site_refinement_flags
_atom_site_disorder_assembly
_atom_site_disorder_group
C1 C 0.431(2) 0.2633(17) 0.1245(6) 0.030(3) Uani 1 1 d . . .
C2 C -0.0258(19) 0.2762(15) -0.0712(6) 0.022(3) Uani 1 1 d . . .
C3 C 0.200(2) 0.1936(16) -0.1499(6) 0.038(4) Uani 1 1 d . . .
H3A H 0.2930 0.1873 -0.1085 0.045 Uiso 1 1 calc R . .
H3B H 0.2571 0.2650 -0.1845 0.045 Uiso 1 1 calc R . .
C4 C 0.159(2) 0.0070(16) -0.1775(6) 0.041(4) Uani 1 1 d . . .
H4A H 0.2771 -0.0479 -0.1885 0.062 Uiso 1 1 calc R . .
H4B H 0.0688 0.0133 -0.2189 0.062 Uiso 1 1 calc R . .
H4C H 0.1054 -0.0645 -0.1430 0.062 Uiso 1 1 calc R . .
C5 C -0.080(2) 0.3711(15) -0.1923(6) 0.035(4) Uani 1 1 d . . .
H5A H -0.2170 0.3596 -0.1891 0.042 Uiso 1 1 calc R . .
H5B H -0.0525 0.3124 -0.2351 0.042 Uiso 1 1 calc R . .
C6 C -0.029(3) 0.5652(15) -0.1953(6) 0.043(4) Uani 1 1 d . . .
H6A H -0.1036 0.6206 -0.2346 0.064 Uiso 1 1 calc R . .
H6B H 0.1061 0.5771 -0.2002 0.064 Uiso 1 1 calc R . .
H6C H -0.0564 0.6240 -0.1532 0.064 Uiso 1 1 calc R . .
C7 C -0.274(2) 0.3428(16) 0.0028(6) 0.033(3) Uani 1 1 d . . .
H7A H -0.3945 0.4068 -0.0015 0.049 Uiso 1 1 calc R . .
H7B H -0.1865 0.3971 0.0390 0.049 Uiso 1 1 calc R . .
H7C H -0.2950 0.2185 0.0142 0.049 Uiso 1 1 calc R . .
N1 N 0.4873(19) 0.4045(16) 0.1419(5) 0.043(3) Uani 1 1 d . . .
N2 N 0.0272(17) 0.2798(12) -0.1332(5) 0.028(3) Uani 1 1 d . . .
N3 N -0.1922(17) 0.3520(12) -0.0616(4) 0.028(3) Uani 1 1 d . . .
H3 H -0.2547 0.4098 -0.0959 0.034 Uiso 1 1 calc R . .
S1 S 0.3419(6) 0.0652(4) 0.10045(15) 0.0366(9) Uani 1 1 d . . .
Au1 Au 0.13620(8) 0.16379(6) 0.00805(2) 0.0286(2) Uani 1 1 d . . .

loop_
_atom_site_aniso_label
_atom_site_aniso_U_11
_atom_site_aniso_U_22
_atom_site_aniso_U_33
_atom_site_aniso_U_23
_atom_site_aniso_U_13
_atom_site_aniso_U_12
C1 0.025(10) 0.038(7) 0.026(6) 0.004(6) -0.001(6) -0.003(6)
C2 0.010(9) 0.026(6) 0.031(7) -0.008(5) 0.001(5) -0.003(5)
C3 0.055(12) 0.039(8) 0.020(6) 0.005(6) 0.004(6) -0.007(7)
C4 0.054(12) 0.034(7) 0.035(7) -0.002(6) 0.000(6) 0.017(7)
C5 0.054(12) 0.033(7) 0.015(6) 0.003(5) -0.008(6) 0.008(6)
C6 0.079(14) 0.024(6) 0.026(6) 0.010(5) 0.005(7) 0.007(7)
C7 0.025(10) 0.040(7) 0.035(7) 0.003(6) 0.010(6) 0.017(6)
N1 0.044(10) 0.048(7) 0.033(6) 0.002(6) -0.007(6) 0.008(6)
N2 0.030(8) 0.022(5) 0.030(6) 0.004(4) 0.001(5) -0.001(5)
N3 0.036(9) 0.029(5) 0.019(5) 0.005(4) 0.002(5) 0.002(5)
S1 0.041(3) 0.0335(18) 0.0324(17) 0.0051(14) -0.0067(16) 0.0029(16)
Au1 0.0318(4) 0.0291(3) 0.0237(3) 0.0011(2) -0.0021(2) 0.0007(2)

loop_
_atom_type_symbol
_atom_type_description
_atom_type_scat_dispersion_real
_atom_type_scat_dispersion_imag
_atom_type_scat_source
C C 0.0033 0.0016 'International Tables Vol C Tables 4.2.6.8 and 6.1.1.4'
H H 0.0000 0.0000 'International Tables Vol C Tables 4.2.6.8 and 6.1.1.4'
N N 0.0061 0.0033 'International Tables Vol C Tables 4.2.6.8 and 6.1.1.4'
S S 0.1246 0.1234 'International Tables Vol C Tables 4.2.6.8 and 6.1.1.4'
Au Au -2.0133 8.8022 'International Tables Vol C Tables 4.2.6.8 and 6.1.1.4'

loop_
_geom_angle_atom_site_label_1
_geom_angle_atom_site_label_2
_geom_angle_atom_site_label_3
_geom_angle
_geom_angle_site_symmetry_1
_geom_angle_site_symmetry_3
_geom_angle_publ_flag
N1 C1 S1 177.5(14) . . ?
N2 C2 N3 118.0(11) . . ?
N2 C2 Au1 121.8(10) . . ?
N3 C2 Au1 120.2(9) . . ?
N2 C3 C4 111.0(12) . . ?
N2 C5 C6 112.1(10) . . ?
C2 N2 C3 122.4(10) . . ?
C2 N2 C5 124.2(12) . . ?
C3 N2 C5 113.4(10) . . ?
C2 N3 C7 123.1(10) . . ?
C1 S1 Au1 97.0(4) . . ?
C2 Au1 S1 173.4(3) . . ?
C2 Au1 Au1 87.8(3) . 3 ?
S1 Au1 Au1 98.85(9) . 3 ?

loop_
_geom_bond_atom_site_label_1
_geom_bond_atom_site_label_2
_geom_bond_distance
_geom_bond_site_symmetry_2
_geom_bond_publ_flag
C1 N1 1.174(15) . ?
C1 S1 1.670(13) . ?
C2 N2 1.320(16) . ?
C2 N3 1.347(17) . ?
C2 Au1 2.017(11) . ?
C3 N2 1.464(18) . ?
C3 C4 1.524(16) . ?
C5 N2 1.485(14) . ?
C5 C6 1.510(17) . ?
C7 N3 1.455(16) . ?
S1 Au1 2.323(3) . ?
Au1 Au1 3.1316(10) 3 ?
